data_7132330
loop_
_publ_author_name
'Nahon, Emily E.'
'Nelmes, Gareth Roland'
'Brothers, Penelope Jane'
'Hicks, Jamie'

_publ_section_title
;
 Intramolecular C--N bond activation by a transient boryl anion
;
_journal_name_full 'Chemical Communications'
_journal_paper_doi 10.1039/D3CC05182J
_journal_year 2023
_chemical_formula_moiety '2(C52 H74 Mg N2 O3)'
_chemical_formula_sum 'C104 H148 Mg2 N4 O6'
_chemical_formula_weight 1598.88
_space_group_crystal_system monoclinic
_space_group_IT_number 14
_space_group_name_Hall '-P 2yn'
_space_group_name_H-M_alt 'P 1 21/n 1'
_atom_sites_solution_hydrogens geom
_audit_creation_date 2023-03-05
_audit_creation_method
;
Olex2 1.5
(compiled 2023.02.24 svn.rf166f9f3 for OlexSys, GUI svn.r6725)
;
_audit_update_record
;
2023-10-17 deposited with the CCDC.	2023-11-09 downloaded from the CCDC.
;
_cell_angle_alpha 90
_cell_angle_beta 103.4550(10)
_cell_angle_gamma 90
_cell_formula_units_Z 2
_cell_length_a 15.18110(10)
_cell_length_b 11.81750(10)
_cell_length_c 27.6540(2)
_cell_measurement_reflns_used 36957
_cell_measurement_temperature 150.00
_cell_measurement_theta_max 77.7350
_cell_measurement_theta_min 3.7310
_cell_volume 4825.03(7)
_computing_cell_refinement 'CrysAlisPro 1.171.42.74a (Rigaku OD, 2022)'
_computing_data_collection 'CrysAlisPro 1.171.42.74a (Rigaku OD, 2022)'
_computing_data_reduction 'CrysAlisPro 1.171.42.74a (Rigaku OD, 2022)'
_computing_molecular_graphics 'Olex2 1.5 (Dolomanov et al., 2009)'
_computing_publication_material 'Olex2 1.5 (Dolomanov et al., 2009)'
_computing_structure_refinement 'SHELXL 2019/3 (Sheldrick, 2015)'
_computing_structure_solution 'SHELXT 2018/2 (Sheldrick, 2018)'
_diffrn_ambient_temperature 150.00
_diffrn_detector 'Hybrid Pixel Array Detector'
_diffrn_detector_area_resol_mean 10.0000
_diffrn_detector_type HyPix
_diffrn_measured_fraction_theta_full 1.000
_diffrn_measured_fraction_theta_max 0.985
_diffrn_measurement_details
;
List of Runs (angles in degrees, time in seconds):

  # Type    Start    End  Width  t~exp~   \w     \q     \k     \f   Frames
#--------------------------------------------------------------------------
  1  \w   -114.00 -67.00   0.50    0.28    --  -46.57-135.00  49.00   94
  2  \w    -93.00 -55.00   0.50    0.28    --  -46.57 135.00 114.00   76
  3  \w    -74.00 -20.00   0.50    0.28    --  -46.57 134.00 -64.00  108
  4  \w   -117.00 -92.00   0.50    0.28    --  -46.57-134.00-131.00   50
  5  \w     61.00  86.00   0.50    0.28    --   46.57-135.00  49.00   50
  6  \w     40.00  97.00   0.50    0.28    --   46.57-134.00-131.00  114
  7  \w    109.00 134.00   0.50    1.11    --  107.75 134.00 -64.00   50
  8  \w     60.00 119.00   0.50    1.11    --  107.75-134.00-131.00  118
  9  \w     59.00  85.00   0.50    1.11    --  107.75-135.00  49.00   52
 10  \w     91.00 130.00   0.50    1.11    --  107.75 135.00 114.00   78
 11  \w   -118.00 -24.00   0.50    0.28    --  -46.57 -77.00  60.00  188
 12  \w   -119.00 -32.00   0.50    0.28    --  -46.57 -57.00 -60.00  174
 13  \w     43.00 119.00   0.50    0.28    --   46.57  77.00-120.00  152
 14  \w     35.00  81.00   0.50    0.28    --   46.57-125.00-180.00   92
 15  \w    -12.00  60.00   0.50    0.28    --   46.57 -38.00  90.00  144
 16  \w     95.00 175.00   0.50    1.11    --  107.75  45.00  30.00  160
 17  \w    119.00 178.00   0.50    1.11    --  107.75  45.00 150.00  118
 18  \w     39.00  68.00   0.50    1.11    --  107.75 -45.00   0.00   58
 19  \w     69.00 107.00   0.50    1.11    --  107.75-102.00 -33.50   76
 20  \w     53.00  81.00   0.50    1.11    --  107.75 -95.00-150.00   56
 21  \w     92.00 126.00   0.50    1.11    --  107.75-144.00  98.33   68
 22  \w     35.00 105.00   0.50    1.11    --  107.75 -95.00  60.00  140
 23  \w     95.00 161.00   0.50    1.11    --  107.75  15.00 -60.00  132
 24  \w    115.00 161.00   0.50    1.11    --  107.75  45.00 -60.00   92
 25  \w     41.00  79.00   0.50    1.11    --  107.75-125.00   0.00   76
 26  \w     59.00 119.00   0.50    1.11    --  107.75 -61.00 -90.00  120
 27  \w     36.00  96.00   0.50    1.11    --  107.75 -45.00  90.00  120
 28  \w     35.00 116.00   0.50    1.11    --  107.75 -77.00  60.00  162
 29  \w     95.00 177.00   0.50    1.11    --  107.75  15.00-150.00  164
 30  \w     70.00 100.00   0.50    1.11    --  107.75 -95.00 -90.00   60
 31  \w     56.00  95.00   0.50    1.11    --  107.75-125.00 150.00   78
 32  \w     53.00 121.00   0.50    1.11    --  107.75 -30.00  30.00  136
 33  \w     92.00 118.00   0.50    1.11    --  107.75 -45.00   0.00   52
 34  \w     35.00 114.00   0.50    1.11    --  107.75 -61.00-180.00  158
 35  \w     80.00 105.00   0.50    1.11    --  107.75 -95.00 120.00   50
 36  \w     36.00  74.00   0.50    1.11    --  107.75 -95.00 -60.00   76
 37  \w     62.00 107.00   0.50    1.11    --  107.75-102.00-111.47   90
 38  \w     70.00 107.00   0.50    1.11    --  107.75-104.00   4.21   74
 39  \w    105.00 178.00   0.50    1.11    --  107.75  30.00-120.00  146
;
_diffrn_measurement_device 'four-circle diffractometer'
_diffrn_measurement_device_type 'SuperNova, Dual, Cu at home/near, HyPix'
_diffrn_measurement_method '\w scans'
_diffrn_orient_matrix_type 'CrysAlisPro convention (1999,Acta A55,543-557)'
_diffrn_orient_matrix_UB_11 -0.0171356000
_diffrn_orient_matrix_UB_12 -0.1278374000
_diffrn_orient_matrix_UB_13 -0.0082830000
_diffrn_orient_matrix_UB_21 -0.0225843000
_diffrn_orient_matrix_UB_22 0.0187485000
_diffrn_orient_matrix_UB_23 -0.0566741000
_diffrn_orient_matrix_UB_31 0.1003984000
_diffrn_orient_matrix_UB_32 -0.0175505000
_diffrn_orient_matrix_UB_33 -0.0003192000
_diffrn_radiation_monochromator mirror
_diffrn_radiation_probe x-ray
_diffrn_radiation_type 'Cu K\a'
_diffrn_radiation_wavelength 1.54184
_diffrn_reflns_av_R_equivalents 0.0405
_diffrn_reflns_av_unetI/netI 0.0251
_diffrn_reflns_Laue_measured_fraction_full 1.000
_diffrn_reflns_Laue_measured_fraction_max 0.985
_diffrn_reflns_limit_h_max 19
_diffrn_reflns_limit_h_min -14
_diffrn_reflns_limit_k_max 14
_diffrn_reflns_limit_k_min -14
_diffrn_reflns_limit_l_max 32
_diffrn_reflns_limit_l_min -34
_diffrn_reflns_number 65697
_diffrn_reflns_point_group_measured_fraction_full 1.000
_diffrn_reflns_point_group_measured_fraction_max 0.985
_diffrn_reflns_theta_full 67.684
_diffrn_reflns_theta_max 78.077
_diffrn_reflns_theta_min 3.735
_diffrn_source 'micro-focus sealed X-ray tube'
_diffrn_source_type 'SuperNova (Cu) X-ray Source'
_exptl_absorpt_coefficient_mu 0.629
_exptl_absorpt_correction_T_max 1.00000
_exptl_absorpt_correction_T_min 0.65465
_exptl_absorpt_correction_type multi-scan
_exptl_absorpt_process_details
;
CrysAlisPro 1.171.42.74a (Rigaku Oxford Diffraction, 2022)
Empirical absorption correction using spherical harmonics,
implemented in SCALE3 ABSPACK scaling algorithm.
;
_exptl_crystal_colour colourless
_exptl_crystal_colour_primary colourless
_exptl_crystal_density_diffrn 1.101
_exptl_crystal_description block
_exptl_crystal_F_000 1744
_exptl_crystal_size_max 0.35
_exptl_crystal_size_mid 0.2
_exptl_crystal_size_min 0.1
_refine_diff_density_max 0.220
_refine_diff_density_min -0.255
_refine_diff_density_rms 0.036
_refine_ls_extinction_method none
_refine_ls_goodness_of_fit_ref 1.053
_refine_ls_hydrogen_treatment constr
_refine_ls_matrix_type full
_refine_ls_number_parameters 568
_refine_ls_number_reflns 10166
_refine_ls_number_restraints 66
_refine_ls_restrained_S_all 1.073
_refine_ls_R_factor_all 0.0437
_refine_ls_R_factor_gt 0.0390
_refine_ls_shift/su_max 0.001
_refine_ls_shift/su_mean 0.000
_refine_ls_structure_factor_coef Fsqd
_refine_ls_weighting_details 'w=1/[\s^2^(Fo^2^)+(0.0522P)^2^+1.1537P] where P=(Fo^2^+2Fc^2^)/3'
_refine_ls_weighting_scheme calc
_refine_ls_wR_factor_gt 0.1039
_refine_ls_wR_factor_ref 0.1078
_reflns_Friedel_coverage 0.000
_reflns_number_gt 8994
_reflns_number_total 10166
_reflns_threshold_expression 'I > 2\s(I)'
_cod_data_source_file d3cc05182j2.cif
_cod_data_source_block 2-THF
_cod_database_code 7132330
_shelx_shelxl_version_number 2019/3
_chemical_oxdiff_formula C70H70O3N2Mg
_shelx_space_group_comment
;
The symmetry employed for this shelxl refinement is uniquely defined
by the following loop, which should always be used as a source of
symmetry information in preference to the above space-group names.
They are only intended as comments.
;
_shelx_estimated_absorpt_t_max 0.940
_shelx_estimated_absorpt_t_min 0.810
_olex2_refinement_description
;
1. Fixed Uiso
 At 1.2 times of:
  All C(H) groups, All C(H,H) groups
 At 1.5 times of:
  All C(H,H,H) groups
2. Restrained distances
 C7-C9A = C9-C7 = C7-C10A = C7-C10 = C7-C8A = C8-C7
 1.53 with sigma of 0.008
 C8-C9 = C9-C10 = C10-C8 = C8A-C9A = C9A-C10A = C10A-C8A
 2.5 with sigma of 0.008
3. Uiso/Uaniso restraints and constraints
C7 \\sim C10 \\sim C10A \\sim C9 \\sim C9A \\sim C8 \\sim C8A: within 2A with
sigma of 0.005 and sigma for terminal atoms of 0.01 within 2A
4. Others
 Sof(C10A)=Sof(H10D)=Sof(H10E)=Sof(H10F)=Sof(C8A)=Sof(H8AA)=Sof(H8AB)=
 Sof(H8AC)=Sof(C9A)=Sof(H9AA)=Sof(H9AB)=Sof(H9AC)=1-FVAR(1)
 Sof(C8)=Sof(H8A)=Sof(H8B)=Sof(H8C)=Sof(C9)=Sof(H9A)=Sof(H9B)=Sof(H9C)=
 Sof(C10)=Sof(H10A)=Sof(H10B)=Sof(H10C)=FVAR(1)
5.a Ternary CH refined with riding coordinates:
 C27(H27), C42(H42), C39(H39), C30(H30)
5.b Secondary CH2 refined with riding coordinates:
 C48(H48A,H48B), C45(H45A,H45B), C46(H46A,H46B), C47(H47A,H47B), C49(H49A,
 H49B), C52(H52A,H52B), C51(H51A,H51B), C50(H50A,H50B)
5.c Aromatic/amide H refined with riding coordinates:
 C16(H16), C15(H15), C13(H13), C6(H6), C5(H5), C3(H3), C23(H23), C25(H25),
 C24(H24), C35(H35), C37(H37), C36(H36)
5.d Idealised Me refined as rotating group:
 C29(H29A,H29B,H29C), C19(H19A,H19B,H19C), C28(H28A,H28B,H28C), C44(H44A,H44B,
 H44C), C41(H41A,H41B,H41C), C20(H20A,H20B,H20C), C40(H40A,H40B,H40C), C18(H18A,
 H18B,H18C), C43(H43A,H43B,H43C), C31(H31A,H31B,H31C), C8(H8A,H8B,H8C), C9(H9A,
 H9B,H9C), C32(H32A,H32B,H32C), C10(H10A,H10B,H10C), C10A(H10D,H10E,H10F),
 C8A(H8AA,H8AB,H8AC), C9A(H9AA,H9AB,H9AC)
;
_olex2_submission_special_instructions 'No special instructions were received'
_oxdiff_exptl_absorpt_empirical_details
;
Empirical correction (ABSPACK) includes:
- Absorption correction using spherical harmonics
- Frame scaling
;
_oxdiff_exptl_absorpt_empirical_full_max 1.426
_oxdiff_exptl_absorpt_empirical_full_min 0.601

loop_
_space_group_symop_operation_xyz
'x, y, z'
'-x+1/2, y+1/2, -z+1/2'
'-x, -y, -z'
'x-1/2, -y-1/2, z-1/2'

loop_
_atom_site_label
_atom_site_type_symbol
_atom_site_fract_x
_atom_site_fract_y
_atom_site_fract_z
_atom_site_U_iso_or_equiv
_atom_site_adp_type
_atom_site_occupancy
_atom_site_site_symmetry_order
_atom_site_calc_flag
_atom_site_refinement_flags_posn
_atom_site_refinement_flags_adp
_atom_site_refinement_flags_occupancy
_atom_site_disorder_assembly
_atom_site_disorder_group
Mg1 Mg 0.78097(2) 0.73680(3) 0.48329(2) 0.02498(9) Uani 1 1 d . . . . .
O1 O 0.79491(5) 0.55840(6) 0.48969(3) 0.02577(16) Uani 1 1 d . . . . .
O2 O 0.76879(6) 0.91105(7) 0.47886(3) 0.03471(18) Uani 1 1 d . . . . .
O3 O 0.90481(6) 0.74245(7) 0.46056(3) 0.03563(19) Uani 1 1 d . . . . .
N1 N 0.67624(6) 0.68419(7) 0.42689(3) 0.02632(18) Uani 1 1 d . . . . .
N2 N 0.80748(6) 0.71447(8) 0.55822(3) 0.02727(19) Uani 1 1 d . . . . .
C11 C 0.79588(7) 0.51703(9) 0.53782(4) 0.0242(2) Uani 1 1 d . . . . .
C2 C 0.68481(7) 0.57302(9) 0.41395(4) 0.0256(2) Uani 1 1 d . . . . .
C12 C 0.80835(7) 0.60394(9) 0.57408(4) 0.0258(2) Uani 1 1 d . . . . .
C1 C 0.74830(7) 0.50346(9) 0.44590(4) 0.0251(2) Uani 1 1 d . . . . .
C16 C 0.78819(7) 0.40527(9) 0.54936(4) 0.0271(2) Uani 1 1 d . . . . .
H16 H 0.777390 0.349874 0.523760 0.033 Uiso 1 1 calc R U . . .
C15 C 0.79627(7) 0.37267(9) 0.59893(4) 0.0282(2) Uani 1 1 d . . . . .
H15 H 0.790702 0.295176 0.606852 0.034 Uiso 1 1 calc R U . . .
C14 C 0.81240(7) 0.45336(9) 0.63654(4) 0.0280(2) Uani 1 1 d . . . . .
C21 C 0.60034(7) 0.73961(9) 0.39564(4) 0.0281(2) Uani 1 1 d . . . . .
C33 C 0.82646(8) 0.79942(9) 0.59582(4) 0.0291(2) Uani 1 1 d . . . . .
C13 C 0.81844(7) 0.56713(9) 0.62340(4) 0.0291(2) Uani 1 1 d . . . . .
H13 H 0.829954 0.622191 0.649137 0.035 Uiso 1 1 calc R U . . .
C6 C 0.76998(8) 0.39689(9) 0.43262(4) 0.0304(2) Uani 1 1 d . . . . .
H6 H 0.817352 0.355624 0.453821 0.036 Uiso 1 1 calc R U . . .
C5 C 0.72242(8) 0.34914(10) 0.38796(4) 0.0324(2) Uani 1 1 d . . . . .
H5 H 0.736848 0.274993 0.378998 0.039 Uiso 1 1 calc R U . . .
C3 C 0.63665(8) 0.52049(10) 0.36985(4) 0.0305(2) Uani 1 1 d . . . . .
H3 H 0.590285 0.562277 0.348170 0.037 Uiso 1 1 calc R U . . .
C26 C 0.51381(8) 0.72644(10) 0.40523(4) 0.0309(2) Uani 1 1 d . . . . .
C22 C 0.61069(8) 0.80423(10) 0.35441(4) 0.0338(2) Uani 1 1 d . . . . .
C27 C 0.49894(8) 0.65643(10) 0.44881(4) 0.0338(2) Uani 1 1 d . . . . .
H27 H 0.559705 0.637674 0.470392 0.041 Uiso 1 1 calc R U . . .
C38 C 0.75535(8) 0.86589(10) 0.60602(4) 0.0332(2) Uani 1 1 d . . . . .
C4 C 0.65378(8) 0.41031(10) 0.35656(4) 0.0310(2) Uani 1 1 d . . . . .
C34 C 0.91673(8) 0.82237(10) 0.62082(4) 0.0344(2) Uani 1 1 d . . . . .
C17 C 0.82166(8) 0.42273(10) 0.69151(4) 0.0344(2) Uani 1 1 d . . . . .
C42 C 0.99574(8) 0.75612(11) 0.60996(5) 0.0376(3) Uani 1 1 d . . . . .
H42 H 0.970164 0.693306 0.586681 0.045 Uiso 1 1 calc R U . . .
C48 C 0.68396(8) 0.97313(10) 0.46233(5) 0.0363(3) Uani 1 1 d . . . . .
H48A H 0.641990 0.956375 0.483956 0.044 Uiso 1 1 calc R U . . .
H48B H 0.654072 0.953104 0.427632 0.044 Uiso 1 1 calc R U . . .
C23 C 0.53437(9) 0.85261(12) 0.32332(5) 0.0421(3) Uani 1 1 d . . . . .
H23 H 0.541083 0.896487 0.295617 0.051 Uiso 1 1 calc R U . . .
C39 C 0.65695(8) 0.83995(10) 0.58159(5) 0.0361(3) Uani 1 1 d . . . . .
H39 H 0.654403 0.812144 0.547135 0.043 Uiso 1 1 calc R U . . .
C25 C 0.43941(9) 0.77587(11) 0.37295(5) 0.0392(3) Uani 1 1 d . . . . .
H25 H 0.380841 0.766773 0.379141 0.047 Uiso 1 1 calc R U . . .
C7 C 0.59976(9) 0.36229(11) 0.30678(4) 0.0404(3) Uani 1 1 d D U . . .
C30 C 0.70260(9) 0.81766(12) 0.34209(5) 0.0410(3) Uani 1 1 d . . . . .
H30 H 0.749216 0.791757 0.371827 0.049 Uiso 1 1 calc R U . . .
C24 C 0.44915(9) 0.83783(12) 0.33210(5) 0.0445(3) Uani 1 1 d . . . . .
H24 H 0.397609 0.870017 0.310232 0.053 Uiso 1 1 calc R U . . .
C45 C 0.83871(9) 0.98842(10) 0.50530(5) 0.0408(3) Uani 1 1 d . . . . .
H45A H 0.884747 1.002043 0.485810 0.049 Uiso 1 1 calc R U . . .
H45B H 0.869181 0.956763 0.538072 0.049 Uiso 1 1 calc R U . . .
C35 C 0.93415(10) 0.91064(12) 0.65539(5) 0.0442(3) Uani 1 1 d . . . . .
H35 H 0.994834 0.926095 0.672453 0.053 Uiso 1 1 calc R U . . .
C37 C 0.77663(10) 0.95367(11) 0.64057(5) 0.0432(3) Uani 1 1 d . . . . .
H37 H 0.729276 0.999207 0.647259 0.052 Uiso 1 1 calc R U . . .
C29 C 0.45056(9) 0.54497(11) 0.43114(5) 0.0416(3) Uani 1 1 d . . . . .
H29A H 0.441079 0.502336 0.459903 0.062 Uiso 1 1 calc R U . . .
H29B H 0.487750 0.500184 0.413642 0.062 Uiso 1 1 calc R U . . .
H29C H 0.391881 0.561094 0.408580 0.062 Uiso 1 1 calc R U . . .
C19 C 0.81810(11) 0.29485(12) 0.69968(5) 0.0457(3) Uani 1 1 d . . . . .
H19A H 0.866846 0.258016 0.687720 0.069 Uiso 1 1 calc R U . . .
H19B H 0.759489 0.265388 0.681332 0.069 Uiso 1 1 calc R U . . .
H19C H 0.825694 0.279294 0.735222 0.069 Uiso 1 1 calc R U . . .
C28 C 0.44613(9) 0.72300(12) 0.48028(5) 0.0417(3) Uani 1 1 d . . . . .
H28A H 0.385316 0.739891 0.460286 0.063 Uiso 1 1 calc R U . . .
H28B H 0.477910 0.793894 0.491412 0.063 Uiso 1 1 calc R U . . .
H28C H 0.441368 0.677815 0.509275 0.063 Uiso 1 1 calc R U . . .
C46 C 0.79003(10) 1.09678(11) 0.51162(6) 0.0480(3) Uani 1 1 d . . . . .
H46A H 0.829469 1.163501 0.511632 0.058 Uiso 1 1 calc R U . . .
H46B H 0.768455 1.096060 0.542755 0.058 Uiso 1 1 calc R U . . .
C36 C 0.86490(11) 0.97572(12) 0.66519(5) 0.0499(3) Uani 1 1 d . . . . .
H36 H 0.877943 1.035424 0.688776 0.060 Uiso 1 1 calc R U . . .
C44 C 1.05274(10) 0.83059(13) 0.58405(6) 0.0481(3) Uani 1 1 d . . . . .
H44A H 1.014634 0.860320 0.553090 0.072 Uiso 1 1 calc R U . . .
H44B H 1.102114 0.785656 0.576491 0.072 Uiso 1 1 calc R U . . .
H44C H 1.078087 0.893646 0.605899 0.072 Uiso 1 1 calc R U . . .
C47 C 0.71130(10) 1.09616(11) 0.46618(6) 0.0483(3) Uani 1 1 d . . . . .
H47A H 0.661180 1.144950 0.471219 0.058 Uiso 1 1 calc R U . . .
H47B H 0.730600 1.121570 0.436127 0.058 Uiso 1 1 calc R U . . .
C49 C 0.93150(9) 0.81888(13) 0.42592(5) 0.0460(3) Uani 1 1 d . . . . .
H49A H 0.982035 0.867703 0.443254 0.055 Uiso 1 1 calc R U . . .
H49B H 0.880012 0.867721 0.409833 0.055 Uiso 1 1 calc R U . . .
C41 C 0.62201(10) 0.74544(13) 0.60981(6) 0.0487(3) Uani 1 1 d . . . . .
H41A H 0.657287 0.676482 0.608610 0.073 Uiso 1 1 calc R U . . .
H41B H 0.558071 0.730895 0.594435 0.073 Uiso 1 1 calc R U . . .
H41C H 0.628232 0.768285 0.644512 0.073 Uiso 1 1 calc R U . . .
C20 C 0.91308(11) 0.46531(13) 0.72202(5) 0.0504(4) Uani 1 1 d . . . . .
H20A H 0.920179 0.443385 0.756896 0.076 Uiso 1 1 calc R U . . .
H20B H 0.915508 0.547935 0.719603 0.076 Uiso 1 1 calc R U . . .
H20C H 0.962042 0.431850 0.709092 0.076 Uiso 1 1 calc R U . . .
C52 C 0.96479(9) 0.64658(13) 0.46209(7) 0.0517(4) Uani 1 1 d . . . . .
H52A H 0.942056 0.579619 0.476953 0.062 Uiso 1 1 calc R U . . .
H52B H 1.026720 0.664523 0.481383 0.062 Uiso 1 1 calc R U . . .
C40 C 0.59400(10) 0.94254(12) 0.57757(6) 0.0484(3) Uani 1 1 d . . . . .
H40A H 0.586879 0.963327 0.610752 0.073 Uiso 1 1 calc R U . . .
H40B H 0.534687 0.923598 0.556292 0.073 Uiso 1 1 calc R U . . .
H40C H 0.620148 1.006334 0.563082 0.073 Uiso 1 1 calc R U . . .
C18 C 0.74476(12) 0.47771(16) 0.71022(5) 0.0594(4) Uani 1 1 d . . . . .
H18A H 0.686536 0.448605 0.691173 0.089 Uiso 1 1 calc R U . . .
H18B H 0.746794 0.559929 0.705993 0.089 Uiso 1 1 calc R U . . .
H18C H 0.751613 0.459860 0.745514 0.089 Uiso 1 1 calc R U . . .
C43 C 1.05525(11) 0.70301(16) 0.65661(6) 0.0598(4) Uani 1 1 d . . . . .
H43A H 1.084106 0.762930 0.679350 0.090 Uiso 1 1 calc R U . . .
H43B H 1.101980 0.656143 0.647348 0.090 Uiso 1 1 calc R U . . .
H43C H 1.017842 0.655886 0.673083 0.090 Uiso 1 1 calc R U . . .
C31 C 0.72519(13) 0.93964(14) 0.33196(6) 0.0585(4) Uani 1 1 d . . . . .
H31A H 0.787276 0.943635 0.327476 0.088 Uiso 1 1 calc R U . . .
H31B H 0.719834 0.987248 0.360154 0.088 Uiso 1 1 calc R U . . .
H31C H 0.683004 0.966530 0.301748 0.088 Uiso 1 1 calc R U . . .
C8 C 0.6266(3) 0.4303(3) 0.26378(15) 0.0402(8) Uani 0.647(11) 1 d D U P A 1
H8A H 0.692267 0.425870 0.267383 0.060 Uiso 0.647(11) 1 calc R U P A 1
H8B H 0.608677 0.509666 0.265362 0.060 Uiso 0.647(11) 1 calc R U P A 1
H8C H 0.595635 0.398046 0.231676 0.060 Uiso 0.647(11) 1 calc R U P A 1
C9 C 0.4987(3) 0.3757(6) 0.3005(3) 0.0586(13) Uani 0.647(11) 1 d D U P A 1
H9A H 0.484018 0.456005 0.302783 0.088 Uiso 0.647(11) 1 calc R U P A 1
H9B H 0.479272 0.333532 0.326740 0.088 Uiso 0.647(11) 1 calc R U P A 1
H9C H 0.467157 0.346258 0.267943 0.088 Uiso 0.647(11) 1 calc R U P A 1
C32 C 0.71113(13) 0.74238(15) 0.29882(7) 0.0627(4) Uani 1 1 d . . . . .
H32A H 0.666315 0.765382 0.268875 0.094 Uiso 1 1 calc R U . . .
H32B H 0.700425 0.663448 0.306696 0.094 Uiso 1 1 calc R U . . .
H32C H 0.772131 0.749801 0.293017 0.094 Uiso 1 1 calc R U . . .
C51 C 0.96340(11) 0.62664(17) 0.40821(8) 0.0713(6) Uani 1 1 d . . . . .
H51A H 0.909072 0.583164 0.391506 0.086 Uiso 1 1 calc R U . . .
H51B H 1.018306 0.585649 0.404483 0.086 Uiso 1 1 calc R U . . .
C50 C 0.96102(13) 0.7457(2) 0.38757(7) 0.0743(6) Uani 1 1 d . . . . .
H50A H 1.021626 0.768710 0.383557 0.089 Uiso 1 1 calc R U . . .
H50B H 0.917283 0.751169 0.354946 0.089 Uiso 1 1 calc R U . . .
C10 C 0.6238(4) 0.2381(3) 0.29895(13) 0.0608(12) Uani 0.647(11) 1 d D U P A 1
H10A H 0.586420 0.210639 0.267344 0.091 Uiso 0.647(11) 1 calc R U P A 1
H10B H 0.612450 0.191777 0.326264 0.091 Uiso 0.647(11) 1 calc R U P A 1
H10C H 0.687946 0.232718 0.298249 0.091 Uiso 0.647(11) 1 calc R U P A 1
C10A C 0.5907(7) 0.2326(4) 0.3124(4) 0.078(3) Uani 0.353(11) 1 d D U P A 2
H10D H 0.549716 0.202126 0.282474 0.117 Uiso 0.353(11) 1 calc R U P A 2
H10E H 0.566164 0.216520 0.341443 0.117 Uiso 0.353(11) 1 calc R U P A 2
H10F H 0.650365 0.197190 0.316705 0.117 Uiso 0.353(11) 1 calc R U P A 2
C8A C 0.6421(7) 0.3958(11) 0.2664(3) 0.070(2) Uani 0.353(11) 1 d D U P A 2
H8AA H 0.603489 0.372357 0.234443 0.106 Uiso 0.353(11) 1 calc R U P A 2
H8AB H 0.701486 0.359364 0.271057 0.106 Uiso 0.353(11) 1 calc R U P A 2
H8AC H 0.649700 0.478213 0.266688 0.106 Uiso 0.353(11) 1 calc R U P A 2
C9A C 0.5009(4) 0.4080(7) 0.2981(4) 0.0425(16) Uani 0.353(11) 1 d D U P A 2
H9AA H 0.499610 0.487874 0.288499 0.064 Uiso 0.353(11) 1 calc R U P A 2
H9AB H 0.479770 0.400432 0.328865 0.064 Uiso 0.353(11) 1 calc R U P A 2
H9AC H 0.461328 0.364332 0.271609 0.064 Uiso 0.353(11) 1 calc R U P A 2

loop_
_atom_site_aniso_label
_atom_site_aniso_U_11
_atom_site_aniso_U_22
_atom_site_aniso_U_33
_atom_site_aniso_U_23
_atom_site_aniso_U_13
_atom_site_aniso_U_12
Mg1 0.02820(18) 0.02262(17) 0.02172(17) -0.00001(12) 0.00096(13) 0.00014(13)
O1 0.0320(4) 0.0239(4) 0.0182(3) -0.0006(3) -0.0004(3) -0.0004(3)
O2 0.0372(4) 0.0234(4) 0.0405(4) 0.0009(3) 0.0028(3) 0.0008(3)
O3 0.0319(4) 0.0366(4) 0.0387(4) 0.0057(3) 0.0089(3) 0.0022(3)
N1 0.0280(4) 0.0248(4) 0.0228(4) 0.0004(3) -0.0008(3) 0.0023(3)
N2 0.0346(5) 0.0229(4) 0.0216(4) -0.0019(3) 0.0011(3) 0.0004(3)
C11 0.0247(5) 0.0266(5) 0.0189(4) 0.0007(4) 0.0000(4) 0.0021(4)
C2 0.0265(5) 0.0265(5) 0.0224(5) 0.0004(4) 0.0027(4) -0.0003(4)
C12 0.0263(5) 0.0253(5) 0.0230(5) -0.0005(4) 0.0002(4) 0.0009(4)
C1 0.0285(5) 0.0260(5) 0.0187(4) -0.0023(4) 0.0011(4) -0.0011(4)
C16 0.0286(5) 0.0256(5) 0.0244(5) -0.0022(4) 0.0008(4) 0.0013(4)
C15 0.0309(5) 0.0251(5) 0.0258(5) 0.0029(4) 0.0013(4) 0.0005(4)
C14 0.0277(5) 0.0307(5) 0.0227(5) 0.0022(4) 0.0002(4) 0.0014(4)
C21 0.0322(5) 0.0251(5) 0.0231(5) -0.0008(4) -0.0013(4) 0.0029(4)
C33 0.0391(6) 0.0238(5) 0.0227(5) -0.0013(4) 0.0036(4) -0.0018(4)
C13 0.0338(5) 0.0285(5) 0.0221(5) -0.0024(4) 0.0004(4) 0.0004(4)
C6 0.0365(6) 0.0275(5) 0.0244(5) 0.0004(4) 0.0014(4) 0.0050(4)
C5 0.0435(6) 0.0264(5) 0.0251(5) -0.0039(4) 0.0036(5) 0.0011(5)
C3 0.0318(5) 0.0312(6) 0.0244(5) -0.0004(4) -0.0021(4) 0.0015(4)
C26 0.0327(6) 0.0292(5) 0.0273(5) 0.0008(4) -0.0002(4) 0.0039(4)
C22 0.0396(6) 0.0340(6) 0.0244(5) 0.0023(4) 0.0006(4) 0.0023(5)
C27 0.0293(5) 0.0378(6) 0.0317(6) 0.0050(5) 0.0020(4) 0.0018(4)
C38 0.0426(6) 0.0291(6) 0.0276(5) -0.0026(4) 0.0075(5) -0.0006(5)
C4 0.0362(6) 0.0310(6) 0.0232(5) -0.0030(4) 0.0018(4) -0.0040(4)
C34 0.0412(6) 0.0308(6) 0.0283(5) -0.0033(4) 0.0018(5) -0.0036(5)
C17 0.0406(6) 0.0366(6) 0.0228(5) 0.0036(4) 0.0007(4) 0.0019(5)
C42 0.0353(6) 0.0351(6) 0.0374(6) -0.0044(5) -0.0018(5) -0.0018(5)
C48 0.0396(6) 0.0305(6) 0.0375(6) 0.0027(5) 0.0061(5) 0.0056(5)
C23 0.0508(7) 0.0426(7) 0.0286(6) 0.0104(5) 0.0003(5) 0.0082(6)
C39 0.0395(6) 0.0342(6) 0.0345(6) -0.0039(5) 0.0081(5) 0.0029(5)
C25 0.0328(6) 0.0441(7) 0.0370(6) 0.0035(5) 0.0004(5) 0.0087(5)
C7 0.0473(7) 0.0397(7) 0.0285(6) -0.0088(5) -0.0026(5) -0.0053(5)
C30 0.0436(7) 0.0493(7) 0.0284(6) 0.0102(5) 0.0050(5) 0.0002(6)
C24 0.0429(7) 0.0480(7) 0.0355(6) 0.0089(5) -0.0050(5) 0.0152(6)
C45 0.0427(7) 0.0270(6) 0.0487(7) 0.0013(5) 0.0026(6) -0.0052(5)
C35 0.0472(7) 0.0420(7) 0.0384(7) -0.0126(5) -0.0001(5) -0.0086(6)
C37 0.0532(8) 0.0367(7) 0.0410(7) -0.0127(5) 0.0134(6) 0.0009(6)
C29 0.0409(7) 0.0374(7) 0.0462(7) 0.0041(5) 0.0091(6) 0.0003(5)
C19 0.0616(8) 0.0418(7) 0.0273(6) 0.0091(5) -0.0026(6) -0.0044(6)
C28 0.0403(7) 0.0479(7) 0.0366(6) -0.0022(5) 0.0081(5) -0.0020(6)
C46 0.0570(8) 0.0312(6) 0.0555(8) -0.0090(6) 0.0123(7) -0.0037(6)
C36 0.0631(9) 0.0421(7) 0.0421(7) -0.0206(6) 0.0074(6) -0.0066(6)
C44 0.0440(7) 0.0487(8) 0.0514(8) 0.0056(6) 0.0109(6) 0.0053(6)
C47 0.0544(8) 0.0287(6) 0.0606(9) 0.0033(6) 0.0111(7) 0.0078(6)
C49 0.0392(7) 0.0533(8) 0.0459(7) 0.0137(6) 0.0111(6) -0.0014(6)
C41 0.0446(7) 0.0471(8) 0.0533(8) 0.0039(6) 0.0094(6) -0.0056(6)
C20 0.0605(9) 0.0553(8) 0.0252(6) 0.0046(5) -0.0104(6) -0.0125(7)
C52 0.0322(6) 0.0447(8) 0.0800(11) 0.0119(7) 0.0164(7) 0.0076(5)
C40 0.0479(7) 0.0429(7) 0.0534(8) -0.0066(6) 0.0101(6) 0.0087(6)
C18 0.0752(10) 0.0727(11) 0.0362(7) 0.0175(7) 0.0252(7) 0.0261(9)
C43 0.0514(9) 0.0695(11) 0.0549(9) 0.0203(8) 0.0053(7) 0.0116(8)
C31 0.0738(11) 0.0536(9) 0.0554(9) 0.0027(7) 0.0295(8) -0.0108(8)
C8 0.0559(17) 0.0423(16) 0.0215(10) -0.0073(11) 0.0075(10) -0.0011(12)
C9 0.0490(17) 0.079(3) 0.0465(19) -0.026(2) 0.0077(14) -0.0292(17)
C32 0.0691(11) 0.0615(10) 0.0661(10) -0.0069(8) 0.0333(9) -0.0031(8)
C51 0.0389(8) 0.0814(13) 0.0947(14) -0.0442(11) 0.0175(8) -0.0027(8)
C50 0.0632(10) 0.1182(18) 0.0444(9) 0.0067(9) 0.0187(8) 0.0274(11)
C10 0.102(3) 0.0362(13) 0.0318(14) -0.0091(10) -0.0098(15) -0.0077(15)
C10A 0.084(5) 0.046(3) 0.078(5) -0.031(3) -0.035(3) 0.007(3)
C8A 0.071(4) 0.094(6) 0.046(3) -0.038(4) 0.014(3) -0.008(4)
C9A 0.042(3) 0.040(3) 0.034(2) -0.009(2) -0.015(2) -0.015(2)

loop_
_atom_type_symbol
_atom_type_description
_atom_type_scat_dispersion_real
_atom_type_scat_dispersion_imag
_atom_type_scat_source
C C 0.0181 0.0091 'International Tables Vol C Tables 4.2.6.8 and 6.1.1.4'
H H 0.0000 0.0000 'International Tables Vol C Tables 4.2.6.8 and 6.1.1.4'
Mg Mg 0.1719 0.1771 'International Tables Vol C Tables 4.2.6.8 and 6.1.1.4'
N N 0.0311 0.0180 'International Tables Vol C Tables 4.2.6.8 and 6.1.1.4'
O O 0.0492 0.0322 'International Tables Vol C Tables 4.2.6.8 and 6.1.1.4'

loop_
_geom_angle_atom_site_label_1
_geom_angle_atom_site_label_2
_geom_angle_atom_site_label_3
_geom_angle
_geom_angle_site_symmetry_1
_geom_angle_site_symmetry_3
_geom_angle_publ_flag
O2 Mg1 O1 178.62(4) . . ?
O2 Mg1 O3 91.39(4) . . ?
O3 Mg1 O1 88.73(3) . . ?
N1 Mg1 O1 78.85(3) . . ?
N1 Mg1 O2 102.37(4) . . ?
N1 Mg1 O3 111.66(4) . . ?
N2 Mg1 O1 78.10(3) . . ?
N2 Mg1 O2 100.56(4) . . ?
N2 Mg1 O3 109.12(4) . . ?
N2 Mg1 N1 132.15(4) . . ?
C11 O1 Mg1 113.63(6) . . ?
C1 O1 Mg1 111.42(6) . . ?
C1 O1 C11 122.81(8) . . ?
C48 O2 Mg1 125.37(7) . . ?
C48 O2 C45 109.10(9) . . ?
C45 O2 Mg1 123.27(7) . . ?
C49 O3 Mg1 128.55(8) . . ?
C49 O3 C52 103.75(10) . . ?
C52 O3 Mg1 124.21(8) . . ?
C2 N1 Mg1 112.60(7) . . ?
C2 N1 C21 113.11(8) . . ?
C21 N1 Mg1 134.08(7) . . ?
C12 N2 Mg1 115.64(7) . . ?
C12 N2 C33 116.75(9) . . ?
C33 N2 Mg1 127.60(7) . . ?
O1 C11 C12 112.69(9) . . ?
C16 C11 O1 124.71(9) . . ?
C16 C11 C12 122.57(9) . . ?
N1 C2 C1 119.07(9) . . ?
N1 C2 C3 125.69(10) . . ?
C1 C2 C3 115.22(10) . . ?
N2 C12 C11 118.18(9) . . ?
N2 C12 C13 126.41(10) . . ?
C13 C12 C11 115.40(10) . . ?
C2 C1 O1 113.75(9) . . ?
C6 C1 O1 123.25(9) . . ?
C6 C1 C2 122.57(9) . . ?
C11 C16 H16 120.0 . . ?
C11 C16 C15 120.00(10) . . ?
C15 C16 H16 120.0 . . ?
C16 C15 H15 119.9 . . ?
C14 C15 C16 120.22(10) . . ?
C14 C15 H15 119.9 . . ?
C15 C14 C13 118.35(10) . . ?
C15 C14 C17 122.56(10) . . ?
C13 C14 C17 119.08(10) . . ?
C26 C21 N1 119.48(10) . . ?
C26 C21 C22 119.75(10) . . ?
C22 C21 N1 120.74(10) . . ?
C38 C33 N2 120.13(10) . . ?
C34 C33 N2 120.10(10) . . ?
C34 C33 C38 119.65(10) . . ?
C12 C13 H13 118.3 . . ?
C14 C13 C12 123.34(10) . . ?
C14 C13 H13 118.3 . . ?
C1 C6 H6 120.0 . . ?
C1 C6 C5 120.03(10) . . ?
C5 C6 H6 120.0 . . ?
C6 C5 H5 120.0 . . ?
C4 C5 C6 119.96(10) . . ?
C4 C5 H5 120.0 . . ?
C2 C3 H3 118.4 . . ?
C4 C3 C2 123.22(10) . . ?
C4 C3 H3 118.4 . . ?
C21 C26 C27 121.75(10) . . ?
C25 C26 C21 119.02(11) . . ?
C25 C26 C27 119.19(11) . . ?
C21 C22 C30 121.23(10) . . ?
C23 C22 C21 119.16(11) . . ?
C23 C22 C30 119.56(11) . . ?
C26 C27 H27 107.9 . . ?
C26 C27 C29 111.32(10) . . ?
C26 C27 C28 111.39(10) . . ?
C29 C27 H27 107.9 . . ?
C28 C27 H27 107.9 . . ?
C28 C27 C29 110.33(10) . . ?
C33 C38 C39 121.03(10) . . ?
C37 C38 C33 118.87(11) . . ?
C37 C38 C39 120.06(11) . . ?
C5 C4 C3 118.60(10) . . ?
C5 C4 C7 122.16(10) . . ?
C3 C4 C7 119.18(10) . . ?
C33 C34 C42 121.72(10) . . ?
C35 C34 C33 119.11(12) . . ?
C35 C34 C42 119.15(11) . . ?
C19 C17 C14 112.35(10) . . ?
C19 C17 C20 107.55(11) . . ?
C20 C17 C14 109.28(10) . . ?
C18 C17 C14 109.49(10) . . ?
C18 C17 C19 108.29(12) . . ?
C18 C17 C20 109.85(12) . . ?
C34 C42 H42 107.7 . . ?
C34 C42 C44 110.84(11) . . ?
C34 C42 C43 112.57(12) . . ?
C44 C42 H42 107.7 . . ?
C44 C42 C43 110.21(12) . . ?
C43 C42 H42 107.7 . . ?
O2 C48 H48A 110.8 . . ?
O2 C48 H48B 110.8 . . ?
O2 C48 C47 104.71(10) . . ?
H48A C48 H48B 108.9 . . ?
C47 C48 H48A 110.8 . . ?
C47 C48 H48B 110.8 . . ?
C22 C23 H23 119.4 . . ?
C24 C23 C22 121.15(12) . . ?
C24 C23 H23 119.4 . . ?
C38 C39 H39 107.8 . . ?
C38 C39 C41 110.03(11) . . ?
C38 C39 C40 113.86(11) . . ?
C41 C39 H39 107.8 . . ?
C41 C39 C40 109.33(11) . . ?
C40 C39 H39 107.8 . . ?
C26 C25 H25 119.3 . . ?
C24 C25 C26 121.36(12) . . ?
C24 C25 H25 119.3 . . ?
C4 C7 C8 108.16(19) . . ?
C4 C7 C10 112.53(18) . . ?
C4 C7 C10A 108.5(3) . . ?
C4 C7 C9A 107.6(4) . . ?
C9 C7 C4 112.3(3) . . ?
C9 C7 C8 107.2(3) . . ?
C9 C7 C10 110.6(3) . . ?
C10 C7 C8 105.69(19) . . ?
C10A C7 C9A 104.6(4) . . ?
C8A C7 C4 110.2(4) . . ?
C8A C7 C10A 114.1(4) . . ?
C8A C7 C9A 111.5(5) . . ?
C22 C30 H30 107.1 . . ?
C22 C30 C31 113.45(12) . . ?
C22 C30 C32 111.47(12) . . ?
C31 C30 H30 107.1 . . ?
C32 C30 H30 107.1 . . ?
C32 C30 C31 110.19(12) . . ?
C23 C24 C25 119.54(11) . . ?
C23 C24 H24 120.2 . . ?
C25 C24 H24 120.2 . . ?
O2 C45 H45A 110.6 . . ?
O2 C45 H45B 110.6 . . ?
O2 C45 C46 105.70(10) . . ?
H45A C45 H45B 108.7 . . ?
C46 C45 H45A 110.6 . . ?
C46 C45 H45B 110.6 . . ?
C34 C35 H35 119.4 . . ?
C36 C35 C34 121.25(13) . . ?
C36 C35 H35 119.4 . . ?
C38 C37 H37 119.3 . . ?
C36 C37 C38 121.44(12) . . ?
C36 C37 H37 119.3 . . ?
C27 C29 H29A 109.5 . . ?
C27 C29 H29B 109.5 . . ?
C27 C29 H29C 109.5 . . ?
H29A C29 H29B 109.5 . . ?
H29A C29 H29C 109.5 . . ?
H29B C29 H29C 109.5 . . ?
C17 C19 H19A 109.5 . . ?
C17 C19 H19B 109.5 . . ?
C17 C19 H19C 109.5 . . ?
H19A C19 H19B 109.5 . . ?
H19A C19 H19C 109.5 . . ?
H19B C19 H19C 109.5 . . ?
C27 C28 H28A 109.5 . . ?
C27 C28 H28B 109.5 . . ?
C27 C28 H28C 109.5 . . ?
H28A C28 H28B 109.5 . . ?
H28A C28 H28C 109.5 . . ?
H28B C28 H28C 109.5 . . ?
C45 C46 H46A 111.3 . . ?
C45 C46 H46B 111.3 . . ?
C45 C46 C47 102.27(11) . . ?
H46A C46 H46B 109.2 . . ?
C47 C46 H46A 111.3 . . ?
C47 C46 H46B 111.3 . . ?
C35 C36 H36 120.2 . . ?
C37 C36 C35 119.67(12) . . ?
C37 C36 H36 120.2 . . ?
C42 C44 H44A 109.5 . . ?
C42 C44 H44B 109.5 . . ?
C42 C44 H44C 109.5 . . ?
H44A C44 H44B 109.5 . . ?
H44A C44 H44C 109.5 . . ?
H44B C44 H44C 109.5 . . ?
C48 C47 C46 102.33(11) . . ?
C48 C47 H47A 111.3 . . ?
C48 C47 H47B 111.3 . . ?
C46 C47 H47A 111.3 . . ?
C46 C47 H47B 111.3 . . ?
H47A C47 H47B 109.2 . . ?
O3 C49 H49A 110.4 . . ?
O3 C49 H49B 110.4 . . ?
O3 C49 C50 106.40(13) . . ?
H49A C49 H49B 108.6 . . ?
C50 C49 H49A 110.4 . . ?
C50 C49 H49B 110.4 . . ?
C39 C41 H41A 109.5 . . ?
C39 C41 H41B 109.5 . . ?
C39 C41 H41C 109.5 . . ?
H41A C41 H41B 109.5 . . ?
H41A C41 H41C 109.5 . . ?
H41B C41 H41C 109.5 . . ?
C17 C20 H20A 109.5 . . ?
C17 C20 H20B 109.5 . . ?
C17 C20 H20C 109.5 . . ?
H20A C20 H20B 109.5 . . ?
H20A C20 H20C 109.5 . . ?
H20B C20 H20C 109.5 . . ?
O3 C52 H52A 111.1 . . ?
O3 C52 H52B 111.1 . . ?
O3 C52 C51 103.29(13) . . ?
H52A C52 H52B 109.1 . . ?
C51 C52 H52A 111.1 . . ?
C51 C52 H52B 111.1 . . ?
C39 C40 H40A 109.5 . . ?
C39 C40 H40B 109.5 . . ?
C39 C40 H40C 109.5 . . ?
H40A C40 H40B 109.5 . . ?
H40A C40 H40C 109.5 . . ?
H40B C40 H40C 109.5 . . ?
C17 C18 H18A 109.5 . . ?
C17 C18 H18B 109.5 . . ?
C17 C18 H18C 109.5 . . ?
H18A C18 H18B 109.5 . . ?
H18A C18 H18C 109.5 . . ?
H18B C18 H18C 109.5 . . ?
C42 C43 H43A 109.5 . . ?
C42 C43 H43B 109.5 . . ?
C42 C43 H43C 109.5 . . ?
H43A C43 H43B 109.5 . . ?
H43A C43 H43C 109.5 . . ?
H43B C43 H43C 109.5 . . ?
C30 C31 H31A 109.5 . . ?
C30 C31 H31B 109.5 . . ?
C30 C31 H31C 109.5 . . ?
H31A C31 H31B 109.5 . . ?
H31A C31 H31C 109.5 . . ?
H31B C31 H31C 109.5 . . ?
C7 C8 H8A 109.5 . . ?
C7 C8 H8B 109.5 . . ?
C7 C8 H8C 109.5 . . ?
H8A C8 H8B 109.5 . . ?
H8A C8 H8C 109.5 . . ?
H8B C8 H8C 109.5 . . ?
C7 C9 H9A 109.5 . . ?
C7 C9 H9B 109.5 . . ?
C7 C9 H9C 109.5 . . ?
H9A C9 H9B 109.5 . . ?
H9A C9 H9C 109.5 . . ?
H9B C9 H9C 109.5 . . ?
C30 C32 H32A 109.5 . . ?
C30 C32 H32B 109.5 . . ?
C30 C32 H32C 109.5 . . ?
H32A C32 H32B 109.5 . . ?
H32A C32 H32C 109.5 . . ?
H32B C32 H32C 109.5 . . ?
C52 C51 H51A 111.2 . . ?
C52 C51 H51B 111.2 . . ?
C52 C51 C50 102.78(13) . . ?
H51A C51 H51B 109.1 . . ?
C50 C51 H51A 111.2 . . ?
C50 C51 H51B 111.2 . . ?
C49 C50 C51 104.55(14) . . ?
C49 C50 H50A 110.8 . . ?
C49 C50 H50B 110.8 . . ?
C51 C50 H50A 110.8 . . ?
C51 C50 H50B 110.8 . . ?
H50A C50 H50B 108.9 . . ?
C7 C10 H10A 109.5 . . ?
C7 C10 H10B 109.5 . . ?
C7 C10 H10C 109.5 . . ?
H10A C10 H10B 109.5 . . ?
H10A C10 H10C 109.5 . . ?
H10B C10 H10C 109.5 . . ?
C7 C10A H10D 109.5 . . ?
C7 C10A H10E 109.5 . . ?
C7 C10A H10F 109.5 . . ?
H10D C10A H10E 109.5 . . ?
H10D C10A H10F 109.5 . . ?
H10E C10A H10F 109.5 . . ?
C7 C8A H8AA 109.5 . . ?
C7 C8A H8AB 109.5 . . ?
C7 C8A H8AC 109.5 . . ?
H8AA C8A H8AB 109.5 . . ?
H8AA C8A H8AC 109.5 . . ?
H8AB C8A H8AC 109.5 . . ?
C7 C9A H9AA 109.5 . . ?
C7 C9A H9AB 109.5 . . ?
C7 C9A H9AC 109.5 . . ?
H9AA C9A H9AB 109.5 . . ?
H9AA C9A H9AC 109.5 . . ?
H9AB C9A H9AC 109.5 . . ?

loop_
_geom_bond_atom_site_label_1
_geom_bond_atom_site_label_2
_geom_bond_distance
_geom_bond_site_symmetry_2
_geom_bond_publ_flag
Mg1 O1 2.1221(8) . ?
Mg1 O2 2.0685(9) . ?
Mg1 O3 2.1176(9) . ?
Mg1 N1 2.0477(9) . ?
Mg1 N2 2.0339(9) . ?
O1 C11 1.4146(12) . ?
O1 C1 1.4106(12) . ?
O2 C48 1.4601(14) . ?
O2 C45 1.4616(15) . ?
O3 C49 1.4415(15) . ?
O3 C52 1.4479(16) . ?
N1 C2 1.3757(14) . ?
N1 C21 1.4282(13) . ?
N2 C12 1.3770(14) . ?
N2 C33 1.4258(13) . ?
C11 C12 1.4170(14) . ?
C11 C16 1.3701(15) . ?
C2 C1 1.4104(14) . ?
C2 C3 1.4114(15) . ?
C12 C13 1.4056(14) . ?
C1 C6 1.3732(15) . ?
C16 H16 0.9500 . ?
C16 C15 1.4016(15) . ?
C15 H15 0.9500 . ?
C15 C14 1.3902(15) . ?
C14 C13 1.4013(16) . ?
C14 C17 1.5369(15) . ?
C21 C26 1.4080(17) . ?
C21 C22 1.4110(16) . ?
C33 C38 1.4156(16) . ?
C33 C34 1.4101(17) . ?
C13 H13 0.9500 . ?
C6 H6 0.9500 . ?
C6 C5 1.3964(15) . ?
C5 H5 0.9500 . ?
C5 C4 1.3933(16) . ?
C3 H3 0.9500 . ?
C3 C4 1.3937(16) . ?
C26 C27 1.5213(16) . ?
C26 C25 1.3945(16) . ?
C22 C23 1.3947(17) . ?
C22 C30 1.5197(18) . ?
C27 H27 1.0000 . ?
C27 C29 1.5317(18) . ?
C27 C28 1.5308(18) . ?
C38 C39 1.5207(17) . ?
C38 C37 1.3961(17) . ?
C4 C7 1.5376(15) . ?
C34 C42 1.5197(18) . ?
C34 C35 1.3979(17) . ?
C17 C19 1.5308(18) . ?
C17 C20 1.5317(18) . ?
C17 C18 1.5278(19) . ?
C42 H42 1.0000 . ?
C42 C44 1.5249(19) . ?
C42 C43 1.5271(19) . ?
C48 H48A 0.9900 . ?
C48 H48B 0.9900 . ?
C48 C47 1.5089(18) . ?
C23 H23 0.9500 . ?
C23 C24 1.382(2) . ?
C39 H39 1.0000 . ?
C39 C41 1.5266(19) . ?
C39 C40 1.5317(18) . ?
C25 H25 0.9500 . ?
C25 C24 1.3824(19) . ?
C7 C8 1.566(3) . ?
C7 C9 1.512(4) . ?
C7 C10 1.540(3) . ?
C7 C10A 1.550(5) . ?
C7 C8A 1.467(6) . ?
C7 C9A 1.560(5) . ?
C30 H30 1.0000 . ?
C30 C31 1.523(2) . ?
C30 C32 1.520(2) . ?
C24 H24 0.9500 . ?
C45 H45A 0.9900 . ?
C45 H45B 0.9900 . ?
C45 C46 1.5089(18) . ?
C35 H35 0.9500 . ?
C35 C36 1.379(2) . ?
C37 H37 0.9500 . ?
C37 C36 1.379(2) . ?
C29 H29A 0.9800 . ?
C29 H29B 0.9800 . ?
C29 H29C 0.9800 . ?
C19 H19A 0.9800 . ?
C19 H19B 0.9800 . ?
C19 H19C 0.9800 . ?
C28 H28A 0.9800 . ?
C28 H28B 0.9800 . ?
C28 H28C 0.9800 . ?
C46 H46A 0.9900 . ?
C46 H46B 0.9900 . ?
C46 C47 1.519(2) . ?
C36 H36 0.9500 . ?
C44 H44A 0.9800 . ?
C44 H44B 0.9800 . ?
C44 H44C 0.9800 . ?
C47 H47A 0.9900 . ?
C47 H47B 0.9900 . ?
C49 H49A 0.9900 . ?
C49 H49B 0.9900 . ?
C49 C50 1.515(2) . ?
C41 H41A 0.9800 . ?
C41 H41B 0.9800 . ?
C41 H41C 0.9800 . ?
C20 H20A 0.9800 . ?
C20 H20B 0.9800 . ?
C20 H20C 0.9800 . ?
C52 H52A 0.9900 . ?
C52 H52B 0.9900 . ?
C52 C51 1.504(3) . ?
C40 H40A 0.9800 . ?
C40 H40B 0.9800 . ?
C40 H40C 0.9800 . ?
C18 H18A 0.9800 . ?
C18 H18B 0.9800 . ?
C18 H18C 0.9800 . ?
C43 H43A 0.9800 . ?
C43 H43B 0.9800 . ?
C43 H43C 0.9800 . ?
C31 H31A 0.9800 . ?
C31 H31B 0.9800 . ?
C31 H31C 0.9800 . ?
C8 H8A 0.9800 . ?
C8 H8B 0.9800 . ?
C8 H8C 0.9800 . ?
C9 H9A 0.9800 . ?
C9 H9B 0.9800 . ?
C9 H9C 0.9800 . ?
C32 H32A 0.9800 . ?
C32 H32B 0.9800 . ?
C32 H32C 0.9800 . ?
C51 H51A 0.9900 . ?
C51 H51B 0.9900 . ?
C51 C50 1.516(3) . ?
C50 H50A 0.9900 . ?
C50 H50B 0.9900 . ?
C10 H10A 0.9800 . ?
C10 H10B 0.9800 . ?
C10 H10C 0.9800 . ?
C10A H10D 0.9800 . ?
C10A H10E 0.9800 . ?
C10A H10F 0.9800 . ?
C8A H8AA 0.9800 . ?
C8A H8AB 0.9800 . ?
C8A H8AC 0.9800 . ?
C9A H9AA 0.9800 . ?
C9A H9AB 0.9800 . ?
C9A H9AC 0.9800 . ?

loop_
_geom_torsion_atom_site_label_1
_geom_torsion_atom_site_label_2
_geom_torsion_atom_site_label_3
_geom_torsion_atom_site_label_4
_geom_torsion
_geom_torsion_site_symmetry_1
_geom_torsion_site_symmetry_2
_geom_torsion_site_symmetry_3
_geom_torsion_site_symmetry_4
_geom_torsion_publ_flag
Mg1 O1 C11 C12 -13.67(10) . . . . ?
Mg1 O1 C11 C16 167.99(8) . . . . ?
Mg1 O1 C1 C2 -16.08(10) . . . . ?
Mg1 O1 C1 C6 156.52(9) . . . . ?
Mg1 O2 C48 C47 179.67(8) . . . . ?
Mg1 O2 C45 C46 -154.92(9) . . . . ?
Mg1 O3 C49 C50 -126.06(11) . . . . ?
Mg1 O3 C52 C51 115.87(11) . . . . ?
Mg1 N1 C2 C1 13.88(12) . . . . ?
Mg1 N1 C2 C3 -164.27(9) . . . . ?
Mg1 N1 C21 C26 -103.02(12) . . . . ?
Mg1 N1 C21 C22 79.06(13) . . . . ?
Mg1 N2 C12 C11 3.31(12) . . . . ?
Mg1 N2 C12 C13 -175.11(9) . . . . ?
Mg1 N2 C33 C38 76.96(13) . . . . ?
Mg1 N2 C33 C34 -99.05(12) . . . . ?
O1 C11 C12 N2 7.14(13) . . . . ?
O1 C11 C12 C13 -174.27(9) . . . . ?
O1 C11 C16 C15 175.58(9) . . . . ?
O1 C1 C6 C5 -178.18(10) . . . . ?
O2 C48 C47 C46 -34.63(13) . . . . ?
O2 C45 C46 C47 -30.06(14) . . . . ?
O3 C49 C50 C51 -9.03(17) . . . . ?
O3 C52 C51 C50 37.99(15) . . . . ?
N1 C2 C1 O1 1.93(14) . . . . ?
N1 C2 C1 C6 -170.72(10) . . . . ?
N1 C2 C3 C4 174.10(11) . . . . ?
N1 C21 C26 C27 1.28(16) . . . . ?
N1 C21 C26 C25 -176.57(10) . . . . ?
N1 C21 C22 C23 176.90(11) . . . . ?
N1 C21 C22 C30 -0.41(17) . . . . ?
N2 C12 C13 C14 175.40(10) . . . . ?
N2 C33 C38 C39 6.90(16) . . . . ?
N2 C33 C38 C37 -175.56(11) . . . . ?
N2 C33 C34 C42 -1.89(17) . . . . ?
N2 C33 C34 C35 176.13(11) . . . . ?
C11 O1 C1 C2 123.86(10) . . . . ?
C11 O1 C1 C6 -63.55(14) . . . . ?
C11 C12 C13 C14 -3.06(16) . . . . ?
C11 C16 C15 C14 -0.23(16) . . . . ?
C2 N1 C21 C26 82.77(12) . . . . ?
C2 N1 C21 C22 -95.15(12) . . . . ?
C2 C1 C6 C5 -6.23(17) . . . . ?
C2 C3 C4 C5 -0.72(18) . . . . ?
C2 C3 C4 C7 -177.85(11) . . . . ?
C12 N2 C33 C38 -104.10(12) . . . . ?
C12 N2 C33 C34 79.90(13) . . . . ?
C12 C11 C16 C15 -2.60(16) . . . . ?
C1 O1 C11 C12 -152.82(9) . . . . ?
C1 O1 C11 C16 28.84(15) . . . . ?
C1 C2 C3 C4 -4.12(16) . . . . ?
C1 C6 C5 C4 0.88(18) . . . . ?
C16 C11 C12 N2 -174.48(10) . . . . ?
C16 C11 C12 C13 4.11(15) . . . . ?
C16 C15 C14 C13 1.24(16) . . . . ?
C16 C15 C14 C17 179.86(10) . . . . ?
C15 C14 C13 C12 0.50(17) . . . . ?
C15 C14 C17 C19 4.21(16) . . . . ?
C15 C14 C17 C20 123.50(13) . . . . ?
C15 C14 C17 C18 -116.15(14) . . . . ?
C21 N1 C2 C1 -170.62(9) . . . . ?
C21 N1 C2 C3 11.23(15) . . . . ?
C21 C26 C27 C29 -107.85(12) . . . . ?
C21 C26 C27 C28 128.55(11) . . . . ?
C21 C26 C25 C24 -0.43(19) . . . . ?
C21 C22 C23 C24 -0.3(2) . . . . ?
C21 C22 C30 C31 -132.18(13) . . . . ?
C21 C22 C30 C32 102.72(14) . . . . ?
C33 N2 C12 C11 -175.77(9) . . . . ?
C33 N2 C12 C13 5.81(16) . . . . ?
C33 C38 C39 C41 82.23(14) . . . . ?
C33 C38 C39 C40 -154.64(12) . . . . ?
C33 C38 C37 C36 -0.8(2) . . . . ?
C33 C34 C42 C44 111.13(13) . . . . ?
C33 C34 C42 C43 -124.92(13) . . . . ?
C33 C34 C35 C36 -0.4(2) . . . . ?
C13 C14 C17 C19 -177.19(11) . . . . ?
C13 C14 C17 C20 -57.90(14) . . . . ?
C13 C14 C17 C18 62.46(15) . . . . ?
C6 C5 C4 C3 2.47(17) . . . . ?
C6 C5 C4 C7 179.50(11) . . . . ?
C5 C4 C7 C8 -110.7(2) . . . . ?
C5 C4 C7 C9 131.2(3) . . . . ?
C5 C4 C7 C10 5.6(3) . . . . ?
C5 C4 C7 C10A 33.1(5) . . . . ?
C5 C4 C7 C8A -92.5(5) . . . . ?
C5 C4 C7 C9A 145.8(4) . . . . ?
C3 C2 C1 O1 -179.73(9) . . . . ?
C3 C2 C1 C6 7.62(16) . . . . ?
C3 C4 C7 C8 66.3(2) . . . . ?
C3 C4 C7 C9 -51.8(3) . . . . ?
C3 C4 C7 C10 -177.4(3) . . . . ?
C3 C4 C7 C10A -149.9(5) . . . . ?
C3 C4 C7 C8A 84.5(6) . . . . ?
C3 C4 C7 C9A -37.2(4) . . . . ?
C26 C21 C22 C23 -1.01(17) . . . . ?
C26 C21 C22 C30 -178.33(11) . . . . ?
C26 C25 C24 C23 -0.9(2) . . . . ?
C22 C21 C26 C27 179.23(11) . . . . ?
C22 C21 C26 C25 1.37(17) . . . . ?
C22 C23 C24 C25 1.3(2) . . . . ?
C27 C26 C25 C24 -178.34(12) . . . . ?
C38 C33 C34 C42 -177.92(11) . . . . ?
C38 C33 C34 C35 0.11(17) . . . . ?
C38 C37 C36 C35 0.6(2) . . . . ?
C34 C33 C38 C39 -177.07(11) . . . . ?
C34 C33 C38 C37 0.47(17) . . . . ?
C34 C35 C36 C37 0.0(2) . . . . ?
C17 C14 C13 C12 -178.16(10) . . . . ?
C42 C34 C35 C36 177.70(13) . . . . ?
C48 O2 C45 C46 8.83(13) . . . . ?
C23 C22 C30 C31 50.52(17) . . . . ?
C23 C22 C30 C32 -74.58(16) . . . . ?
C39 C38 C37 C36 176.76(13) . . . . ?
C25 C26 C27 C29 70.00(14) . . . . ?
C25 C26 C27 C28 -53.60(15) . . . . ?
C30 C22 C23 C24 177.05(13) . . . . ?
C45 O2 C48 C47 16.35(13) . . . . ?
C45 C46 C47 C48 39.45(14) . . . . ?
C35 C34 C42 C44 -66.90(15) . . . . ?
C35 C34 C42 C43 57.06(17) . . . . ?
C37 C38 C39 C41 -95.27(14) . . . . ?
C37 C38 C39 C40 27.85(17) . . . . ?
C49 O3 C52 C51 -44.56(14) . . . . ?
C52 O3 C49 C50 33.20(15) . . . . ?
C52 C51 C50 C49 -17.44(17) . . . . ?
